data_9016519
loop_
_publ_author_name
'Kampf, A. R.'
'Mills, S. J.'
'Housley, R. M.'
'Marty, J.'

_publ_section_title
;
 Lead-tellurium oxysalts from Otto Mountain near Baker, California:
 VIII. Fuettererite, Pb3Cu2+6Te6+O6(OH)7Cl5, a new mineral with double spangolite-type sheets
;
_journal_name_full 'American Mineralogist'
_journal_page_first 506
_journal_page_last 511
_journal_paper_doi 10.2138/am.2013.4218
_journal_volume 98
_journal_year 2013
_chemical_compound_source 'Otto Mountain near Baker, California, USA'
_chemical_formula_sum 'Cl5 Cu6 H7 O13 Pb3 Te'
_chemical_name_mineral Fuettererite
_space_group_IT_number 148
_symmetry_space_group_name_Hall '-R 3'
_symmetry_space_group_name_H-M 'R -3 :H'
_cell_angle_alpha 90
_cell_angle_beta 90
_cell_angle_gamma 120
_cell_length_a 8.4035
_cell_length_b 8.4035
_cell_length_c 44.681
_cell_formula_units_Z 6
_cell_volume 2732.587
_database_code_amcsd 0019763
_exptl_crystal_density_diffrn 5.552
_cod_original_cell_volume 2732.586
_cod_original_sg_symbol_H-M 'R -3'
_cod_original_formula_sum 'Pb3 Cu6 Te O13 H7 Cl5'
_cod_database_code 9016519

loop_
_space_group_symop_operation_xyz
x,y,z
2/3+x,1/3+y,1/3+z
1/3+x,2/3+y,2/3+z
y,-x+y,-z
2/3+y,1/3-x+y,1/3-z
1/3+y,2/3-x+y,2/3-z
-x+y,-x,z
2/3-x+y,1/3-x,1/3+z
1/3-x+y,2/3-x,2/3+z
-x,-y,-z
2/3-x,1/3-y,1/3-z
1/3-x,2/3-y,2/3-z
-y,x-y,z
2/3-y,1/3+x-y,1/3+z
1/3-y,2/3+x-y,2/3+z
x-y,x,-z
2/3+x-y,1/3+x,1/3-z
1/3+x-y,2/3+x,2/3-z

loop_
_atom_site_aniso_label
_atom_site_aniso_U_11
_atom_site_aniso_U_22
_atom_site_aniso_U_33
_atom_site_aniso_U_12
_atom_site_aniso_U_13
_atom_site_aniso_U_23
Pb 0.02520 0.02580 0.02150 0.01269 -0.00011 0.00081
Cu1 0.01740 0.01770 0.01940 0.00870 -0.00150 0.00040
Cu2 0.01730 0.01770 0.02030 0.00870 0.00040 -0.00040
Te 0.01560 0.01560 0.01420 0.00781 0.00000 0.00000
O1 0.02600 0.01700 0.01400 0.01600 -0.00100 -0.00300
O2 0.02200 0.02600 0.01300 0.01400 0.00300 0.00200
O-h3 0.02000 0.02500 0.01200 0.01000 -0.00100 0.00000
O-h4 0.01700 0.01700 0.01600 0.00700 -0.00100 0.00000
O-h5 0.03100 0.03100 0.01900 0.01600 0.00000 0.00000
Cl1 0.02700 0.02700 0.01800 0.01330 0.00000 0.00000
Cl2 0.03600 0.03600 0.02000 0.01810 0.00000 0.00000
Cl3 0.02380 0.02380 0.01750 0.01190 0.00000 0.00000
Cl4 0.02790 0.02500 0.02930 0.01130 -0.00020 -0.00210

loop_
_atom_site_label
_atom_site_fract_x
_atom_site_fract_y
_atom_site_fract_z
_atom_site_U_iso_or_equiv
Pb 0.31093 0.08441 0.29253 0.02421
Cu1 0.29295 0.87164 0.21204 0.01820
Cu2 0.42162 0.29485 0.21574 0.01850
Te 0.00000 0.00000 0.21811 0.01510
O1 0.08050 0.86420 0.19380 0.01690
O2 0.86400 0.77730 0.24186 0.01920
O-h3 0.48260 0.11810 0.19776 0.01950
H3 0.49000 0.10700 0.17810 0.02300
O-h4 0.37100 0.48890 0.23097 0.01690
H4 0.36100 0.47700 0.25090 0.02000
O-h5 0.00000 0.00000 0.30460 0.02700
H5 0.00000 0.00000 0.32470 0.03300
Cl1 0.33333 0.66667 0.16667 0.02380
Cl2 0.66667 0.33333 0.33333 0.03080
Cl3 0.66667 0.33333 0.25842 0.02170
Cl4 0.33070 0.42530 0.30055 0.02820

loop_
_cod_related_entry_id
_cod_related_entry_database
_cod_related_entry_code
1 AMCSD 0019763
